data_7250131
loop_
_publ_author_name
'Polo-Cuadrado, Efra\'in'
'Acosta-Quiroga, Karen'
'Rojas-Pe\~na, Cristian'
'Rodriguez-Nu\~nez, Yeray A.'
'Blanco-Acu\~na, Edgard Fabi\'an'
'Lopez, Jhon J.'
'Brito, Iv\'an'
'Cisterna, Jonathan'
'Alderete, Joel B.'
'Guti\'errez, Margarita'

_publ_section_title
;
 Regioselective cyclocondensations with thiobarbituric acid: spirocyclic
 and azocine products, X-ray characterization, and antioxidant evaluation
;
_journal_issue 11
_journal_name_full 'RSC Advances'
_journal_page_first 8609
_journal_page_last 8621
_journal_paper_doi 10.1039/D4RA07966C
_journal_volume 15
_journal_year 2025
_chemical_formula_moiety 'C19 H21 N5 O3 S'
_chemical_formula_sum 'C19 H21 N5 O3 S'
_chemical_formula_weight 399.47
_space_group_crystal_system monoclinic
_space_group_IT_number 14
_space_group_name_Hall '-P 2ybc'
_space_group_name_H-M_alt 'P 1 21/c 1'
_atom_sites_solution_hydrogens geom
_audit_creation_date 2022-08-11
_audit_creation_method
;
Olex2 1.3
(compiled 2020.11.12 svn.r5f609507 for OlexSys, GUI svn.r6408)
;
_audit_update_record
;
2022-08-11 deposited with the CCDC.	2025-02-12 downloaded from the CCDC.
;
_cell_angle_alpha 90
_cell_angle_beta 102.261(2)
_cell_angle_gamma 90
_cell_formula_units_Z 4
_cell_length_a 8.6243(6)
_cell_length_b 20.6113(13)
_cell_length_c 10.7734(7)
_cell_measurement_temperature 297.75
_cell_volume 1871.4(2)
_computing_molecular_graphics 'Olex2 1.3 (Dolomanov et al., 2009)'
_computing_publication_material 'Olex2 1.3 (Dolomanov et al., 2009)'
_computing_structure_refinement 'XL  (Sheldrick, 2008)'
_computing_structure_solution 'SHELXT 2018/2 (Sheldrick, 2018)'
_diffrn_ambient_temperature 297.75
_diffrn_measured_fraction_theta_full 0.997
_diffrn_measured_fraction_theta_max 0.995
_diffrn_radiation_type MoK\a
_diffrn_radiation_wavelength 0.71073
_diffrn_reflns_av_R_equivalents 0.0372
_diffrn_reflns_av_unetI/netI 0.0265
_diffrn_reflns_Laue_measured_fraction_full 0.997
_diffrn_reflns_Laue_measured_fraction_max 0.995
_diffrn_reflns_limit_h_max 11
_diffrn_reflns_limit_h_min -11
_diffrn_reflns_limit_k_max 27
_diffrn_reflns_limit_k_min -26
_diffrn_reflns_limit_l_max 14
_diffrn_reflns_limit_l_min -14
_diffrn_reflns_number 22466
_diffrn_reflns_point_group_measured_fraction_full 0.997
_diffrn_reflns_point_group_measured_fraction_max 0.995
_diffrn_reflns_theta_full 25.242
_diffrn_reflns_theta_max 28.380
_diffrn_reflns_theta_min 3.543
_exptl_absorpt_coefficient_mu 0.205
_exptl_crystal_density_diffrn 1.418
_exptl_crystal_F_000 840
_exptl_crystal_size_max 0.19
_exptl_crystal_size_mid 0.17
_exptl_crystal_size_min 0.02
_refine_diff_density_max 0.416
_refine_diff_density_min -0.345
_refine_diff_density_rms 0.049
_refine_ls_extinction_method none
_refine_ls_goodness_of_fit_ref 1.058
_refine_ls_hydrogen_treatment constr
_refine_ls_matrix_type full
_refine_ls_number_parameters 255
_refine_ls_number_reflns 4675
_refine_ls_number_restraints 3
_refine_ls_restrained_S_all 1.064
_refine_ls_R_factor_all 0.0566
_refine_ls_R_factor_gt 0.0438
_refine_ls_shift/su_max 0.000
_refine_ls_shift/su_mean 0.000
_refine_ls_structure_factor_coef Fsqd
_refine_ls_weighting_details 'w=1/[\s^2^(Fo^2^)+(0.0482P)^2^+1.1866P] where P=(Fo^2^+2Fc^2^)/3'
_refine_ls_weighting_scheme calc
_refine_ls_wR_factor_gt 0.1104
_refine_ls_wR_factor_ref 0.1192
_reflns_Friedel_coverage 0.000
_reflns_number_gt 3814
_reflns_number_total 4675
_reflns_threshold_expression 'I > 2\s(I)'
_cod_data_source_file d4ra07966c2.cif
_cod_data_source_block mg_e42021_00
_cod_database_code 7250131
_shelx_shelxl_version_number 2018/3
_shelx_space_group_comment
;
The symmetry employed for this shelxl refinement is uniquely defined
by the following loop, which should always be used as a source of
symmetry information in preference to the above space-group names.
They are only intended as comments.
;
_shelx_estimated_absorpt_t_max 0.996
_shelx_estimated_absorpt_t_min 0.962
_olex2_refinement_description
;
1. Fixed Uiso
 At 1.2 times of:
  All C(H) groups, All C(H,H) groups, All N(H,H) groups
 At 1.5 times of:
  All C(H,H,H) groups
2. Restrained distances
 N2-C1 \\sim N2-C3 \\sim N2-C19
 with sigma of 0.02
3.a Secondary CH2 refined with riding coordinates:
 C3(H3A,H3B), C14(H14A,H14B), C17(H17A,H17B), C20(H20A,H20B)
3.b Aromatic/amide H refined with riding coordinates:
 C6(H6), C7(H7), C8(H8), C9(H9), C10(H10)
3.c X=CH2 refined with riding coordinates:
 N1(H1A,H1B)
3.d Idealised Me refined as rotating group:
 C12(H12A,H12B,H12C), C18(H18A,H18B,H18C)
;
_olex2_submission_special_instructions 'No special instructions were received'

loop_
_space_group_symop_operation_xyz
'x, y, z'
'-x, y+1/2, -z+1/2'
'-x, -y, -z'
'x, -y-1/2, z-1/2'

loop_
_atom_site_label
_atom_site_type_symbol
_atom_site_fract_x
_atom_site_fract_y
_atom_site_fract_z
_atom_site_U_iso_or_equiv
_atom_site_adp_type
_atom_site_occupancy
_atom_site_site_symmetry_order
_atom_site_calc_flag
_atom_site_refinement_flags_posn
_atom_site_refinement_flags_adp
_atom_site_refinement_flags_occupancy
_atom_site_disorder_assembly
_atom_site_disorder_group
S1 S 0.69787(5) 0.31325(2) 0.26861(4) 0.03638(13) Uani 1 1 d . . . . .
O1 O 0.37997(15) 0.26157(7) 0.53182(13) 0.0385(3) Uani 1 1 d . . . . .
O2 O 0.07056(17) 0.21326(7) 0.32537(13) 0.0411(3) Uani 1 1 d . . . . .
O3 O 0.00039(15) 0.24398(7) 0.50585(12) 0.0357(3) Uani 1 1 d . . . . .
N1 N 0.66478(18) 0.27457(8) 0.49309(15) 0.0370(4) Uani 1 1 d . . . . .
H1A H 0.610393 0.268955 0.550530 0.044 Uiso 1 1 calc R U . . .
H1B H 0.762522 0.262662 0.507040 0.044 Uiso 1 1 calc R U . . .
N5 N 0.23084(16) 0.39519(6) 0.25967(12) 0.0246(3) Uani 1 1 d . . . . .
N3 N 0.29475(18) 0.50356(7) 0.35818(13) 0.0301(3) Uani 1 1 d . . . . .
N4 N 0.2864(2) 0.53411(7) 0.47036(14) 0.0367(4) Uani 1 1 d . . . . .
C1 C 0.59850(19) 0.30135(8) 0.38396(16) 0.0262(3) Uani 1 1 d D . . . .
N2 N 0.43723(16) 0.32008(6) 0.36583(12) 0.0245(3) Uani 1 1 d D . . . .
C3 C 0.3794(2) 0.36452(8) 0.25437(15) 0.0274(3) Uani 1 1 d D . . . .
H3A H 0.458723 0.397712 0.252754 0.033 Uiso 1 1 calc R U . . .
H3B H 0.366698 0.339725 0.176328 0.033 Uiso 1 1 calc R U . . .
C4 C 0.24143(19) 0.44111(8) 0.35903(15) 0.0252(3) Uani 1 1 d . . . . .
C5 C 0.3510(2) 0.53949(8) 0.26355(16) 0.0297(3) Uani 1 1 d . . . . .
C6 C 0.3148(3) 0.52045(9) 0.13731(18) 0.0421(5) Uani 1 1 d . . . . .
H6 H 0.255407 0.483157 0.112885 0.050 Uiso 1 1 calc R U . . .
C7 C 0.3685(3) 0.55791(11) 0.0478(2) 0.0511(6) Uani 1 1 d . . . . .
H7 H 0.346015 0.544985 -0.036879 0.061 Uiso 1 1 calc R U . . .
C8 C 0.4542(3) 0.61374(10) 0.0820(2) 0.0482(5) Uani 1 1 d . . . . .
H8 H 0.488437 0.638666 0.021009 0.058 Uiso 1 1 calc R U . . .
C9 C 0.4888(3) 0.63226(10) 0.2074(2) 0.0446(5) Uani 1 1 d . . . . .
H9 H 0.546884 0.669938 0.231136 0.053 Uiso 1 1 calc R U . . .
C10 C 0.4381(2) 0.59537(9) 0.29897(18) 0.0363(4) Uani 1 1 d . . . . .
H10 H 0.462589 0.608130 0.383689 0.044 Uiso 1 1 calc R U . . .
C11 C 0.2262(2) 0.49043(9) 0.53749(17) 0.0322(4) Uani 1 1 d . . . . .
C12 C 0.2006(3) 0.50602(10) 0.66713(18) 0.0423(5) Uani 1 1 d . . . . .
H12A H 0.269570 0.479731 0.728866 0.063 Uiso 1 1 calc R U . . .
H12B H 0.092226 0.497308 0.670477 0.063 Uiso 1 1 calc R U . . .
H12C H 0.223576 0.551022 0.685311 0.063 Uiso 1 1 calc R U . . .
C13 C 0.1958(2) 0.43083(8) 0.47179(15) 0.0279(3) Uani 1 1 d . . . . .
C14 C 0.1311(2) 0.36721(8) 0.50422(16) 0.0288(3) Uani 1 1 d . . . . .
H14A H 0.018401 0.371112 0.501666 0.035 Uiso 1 1 calc R U . . .
H14B H 0.183757 0.354088 0.589200 0.035 Uiso 1 1 calc R U . . .
C15 C 0.15988(18) 0.31624(8) 0.40669(15) 0.0246(3) Uani 1 1 d . . . . .
C16 C 0.06663(19) 0.25422(8) 0.42020(16) 0.0287(3) Uani 1 1 d . . . . .
C17 C -0.0184(3) 0.15267(10) 0.3239(2) 0.0453(5) Uani 1 1 d . . . . .
H17A H -0.044144 0.135572 0.238123 0.054 Uiso 1 1 calc R U . . .
H17B H -0.117082 0.161181 0.350549 0.054 Uiso 1 1 calc R U . . .
C18 C 0.0757(3) 0.10371(12) 0.4103(3) 0.0603(6) Uani 1 1 d . . . . .
H18A H 0.179851 0.100314 0.392579 0.090 Uiso 1 1 calc R U . . .
H18B H 0.023651 0.062340 0.397110 0.090 Uiso 1 1 calc R U . . .
H18C H 0.084123 0.116954 0.496941 0.090 Uiso 1 1 calc R U . . .
C19 C 0.33575(19) 0.29676(8) 0.43974(15) 0.0248(3) Uani 1 1 d D . . . .
C20 C 0.1134(2) 0.34535(8) 0.27216(15) 0.0279(3) Uani 1 1 d . . . . .
H20A H 0.111935 0.311672 0.209018 0.033 Uiso 1 1 calc R U . . .
H20B H 0.008426 0.364461 0.259070 0.033 Uiso 1 1 calc R U . . .

loop_
_atom_site_aniso_label
_atom_site_aniso_U_11
_atom_site_aniso_U_22
_atom_site_aniso_U_33
_atom_site_aniso_U_23
_atom_site_aniso_U_13
_atom_site_aniso_U_12
S1 0.0301(2) 0.0489(3) 0.0342(2) -0.00156(19) 0.01583(17) -0.00139(19)
O1 0.0285(6) 0.0488(8) 0.0400(7) 0.0200(6) 0.0116(5) 0.0047(5)
O2 0.0503(8) 0.0366(7) 0.0412(7) -0.0052(6) 0.0205(6) -0.0145(6)
O3 0.0302(6) 0.0441(7) 0.0351(7) 0.0087(6) 0.0123(5) -0.0016(5)
N1 0.0248(7) 0.0520(10) 0.0363(8) 0.0097(7) 0.0116(6) 0.0077(7)
N5 0.0282(7) 0.0241(6) 0.0226(6) -0.0001(5) 0.0078(5) 0.0003(5)
N3 0.0416(8) 0.0238(7) 0.0267(7) -0.0007(5) 0.0116(6) 0.0000(6)
N4 0.0545(10) 0.0284(7) 0.0294(7) -0.0047(6) 0.0138(7) 0.0019(7)
C1 0.0249(8) 0.0258(8) 0.0298(8) -0.0030(6) 0.0096(6) -0.0020(6)
N2 0.0254(6) 0.0256(6) 0.0248(6) 0.0026(5) 0.0101(5) 0.0009(5)
C3 0.0331(8) 0.0273(8) 0.0247(7) 0.0035(6) 0.0127(6) 0.0027(6)
C4 0.0274(8) 0.0235(7) 0.0253(7) -0.0003(6) 0.0067(6) 0.0033(6)
C5 0.0343(8) 0.0236(8) 0.0325(8) 0.0046(6) 0.0097(7) 0.0048(6)
C6 0.0642(13) 0.0316(9) 0.0317(9) 0.0002(7) 0.0131(9) -0.0056(9)
C7 0.0803(16) 0.0445(12) 0.0322(10) 0.0039(9) 0.0205(10) -0.0012(11)
C8 0.0652(14) 0.0371(10) 0.0483(12) 0.0135(9) 0.0258(10) 0.0035(10)
C9 0.0479(11) 0.0321(10) 0.0548(12) 0.0085(9) 0.0133(9) -0.0054(8)
C10 0.0411(10) 0.0308(9) 0.0356(9) 0.0021(7) 0.0047(7) -0.0015(7)
C11 0.0410(10) 0.0292(8) 0.0284(8) -0.0010(7) 0.0114(7) 0.0059(7)
C12 0.0607(13) 0.0374(10) 0.0327(9) -0.0060(8) 0.0186(9) 0.0053(9)
C13 0.0304(8) 0.0288(8) 0.0259(8) 0.0000(6) 0.0089(6) 0.0048(6)
C14 0.0322(8) 0.0305(8) 0.0268(8) 0.0004(6) 0.0129(6) 0.0029(7)
C15 0.0233(7) 0.0272(8) 0.0247(7) 0.0012(6) 0.0085(6) -0.0003(6)
C16 0.0238(7) 0.0334(8) 0.0292(8) 0.0033(7) 0.0062(6) -0.0001(6)
C17 0.0510(12) 0.0399(11) 0.0461(11) -0.0070(9) 0.0127(9) -0.0186(9)
C18 0.0731(17) 0.0398(12) 0.0684(16) -0.0025(11) 0.0160(13) -0.0051(11)
C19 0.0252(7) 0.0254(7) 0.0254(7) 0.0005(6) 0.0093(6) -0.0006(6)
C20 0.0291(8) 0.0286(8) 0.0255(8) 0.0017(6) 0.0050(6) -0.0019(6)

loop_
_atom_type_symbol
_atom_type_description
_atom_type_scat_dispersion_real
_atom_type_scat_dispersion_imag
_atom_type_scat_source
C C 0.0033 0.0016 'International Tables Vol C Tables 4.2.6.8 and 6.1.1.4'
H H 0.0000 0.0000 'International Tables Vol C Tables 4.2.6.8 and 6.1.1.4'
N N 0.0061 0.0033 'International Tables Vol C Tables 4.2.6.8 and 6.1.1.4'
O O 0.0106 0.0060 'International Tables Vol C Tables 4.2.6.8 and 6.1.1.4'
S S 0.1246 0.1234 'International Tables Vol C Tables 4.2.6.8 and 6.1.1.4'

loop_
_geom_angle_atom_site_label_1
_geom_angle_atom_site_label_2
_geom_angle_atom_site_label_3
_geom_angle
_geom_angle_site_symmetry_1
_geom_angle_site_symmetry_3
_geom_angle_publ_flag
C16 O2 C17 116.77(14) . . ?
H1A N1 H1B 120.0 . . ?
C1 N1 H1A 120.0 . . ?
C1 N1 H1B 120.0 . . ?
C3 N5 C20 109.45(13) . . ?
C4 N5 C3 114.06(13) . . ?
C4 N5 C20 109.46(12) . . ?
N4 N3 C5 118.62(14) . . ?
C4 N3 N4 110.11(13) . . ?
C4 N3 C5 131.26(14) . . ?
C11 N4 N3 105.50(14) . . ?
N1 C1 S1 122.18(13) . . ?
N1 C1 N2 117.74(14) . . ?
N2 C1 S1 120.08(12) . . ?
C1 N2 C3 115.09(12) . . ?
C19 N2 C1 123.14(13) . . ?
C19 N2 C3 121.67(13) . . ?
N5 C3 N2 112.40(12) . . ?
N5 C3 H3A 109.1 . . ?
N5 C3 H3B 109.1 . . ?
N2 C3 H3A 109.1 . . ?
N2 C3 H3B 109.1 . . ?
H3A C3 H3B 107.9 . . ?
N3 C4 N5 126.25(14) . . ?
N3 C4 C13 108.16(14) . . ?
C13 C4 N5 125.57(15) . . ?
C6 C5 N3 120.98(16) . . ?
C10 C5 N3 118.84(16) . . ?
C10 C5 C6 120.14(17) . . ?
C5 C6 H6 120.5 . . ?
C5 C6 C7 119.02(19) . . ?
C7 C6 H6 120.5 . . ?
C6 C7 H7 119.4 . . ?
C8 C7 C6 121.2(2) . . ?
C8 C7 H7 119.4 . . ?
C7 C8 H8 120.4 . . ?
C9 C8 C7 119.22(19) . . ?
C9 C8 H8 120.4 . . ?
C8 C9 H9 119.6 . . ?
C8 C9 C10 120.75(19) . . ?
C10 C9 H9 119.6 . . ?
C5 C10 C9 119.64(18) . . ?
C5 C10 H10 120.2 . . ?
C9 C10 H10 120.2 . . ?
N4 C11 C12 121.05(16) . . ?
N4 C11 C13 111.65(15) . . ?
C13 C11 C12 127.29(16) . . ?
C11 C12 H12A 109.5 . . ?
C11 C12 H12B 109.5 . . ?
C11 C12 H12C 109.5 . . ?
H12A C12 H12B 109.5 . . ?
H12A C12 H12C 109.5 . . ?
H12B C12 H12C 109.5 . . ?
C4 C13 C11 104.57(15) . . ?
C4 C13 C14 122.30(15) . . ?
C11 C13 C14 133.13(15) . . ?
C13 C14 H14A 110.0 . . ?
C13 C14 H14B 110.0 . . ?
C13 C14 C15 108.43(13) . . ?
H14A C14 H14B 108.4 . . ?
C15 C14 H14A 110.0 . . ?
C15 C14 H14B 110.0 . . ?
C16 C15 C14 109.85(13) . . ?
C16 C15 C19 105.79(13) . . ?
C16 C15 C20 112.15(13) . . ?
C19 C15 C14 108.29(13) . . ?
C19 C15 C20 111.50(13) . . ?
C20 C15 C14 109.16(13) . . ?
O2 C16 C15 110.88(13) . . ?
O3 C16 O2 124.83(16) . . ?
O3 C16 C15 124.29(16) . . ?
O2 C17 H17A 109.5 . . ?
O2 C17 H17B 109.5 . . ?
O2 C17 C18 110.87(18) . . ?
H17A C17 H17B 108.1 . . ?
C18 C17 H17A 109.5 . . ?
C18 C17 H17B 109.5 . . ?
C17 C18 H18A 109.5 . . ?
C17 C18 H18B 109.5 . . ?
C17 C18 H18C 109.5 . . ?
H18A C18 H18B 109.5 . . ?
H18A C18 H18C 109.5 . . ?
H18B C18 H18C 109.5 . . ?
O1 C19 N2 123.01(15) . . ?
O1 C19 C15 117.76(14) . . ?
N2 C19 C15 119.23(13) . . ?
N5 C20 C15 108.17(13) . . ?
N5 C20 H20A 110.1 . . ?
N5 C20 H20B 110.1 . . ?
C15 C20 H20A 110.1 . . ?
C15 C20 H20B 110.1 . . ?
H20A C20 H20B 108.4 . . ?

loop_
_geom_bond_atom_site_label_1
_geom_bond_atom_site_label_2
_geom_bond_distance
_geom_bond_site_symmetry_2
_geom_bond_publ_flag
S1 C1 1.6707(16) . ?
O1 C19 1.223(2) . ?
O2 C16 1.331(2) . ?
O2 C17 1.464(2) . ?
O3 C16 1.203(2) . ?
N1 H1A 0.8600 . ?
N1 H1B 0.8600 . ?
N1 C1 1.315(2) . ?
N5 C3 1.441(2) . ?
N5 C4 1.417(2) . ?
N5 C20 1.469(2) . ?
N3 N4 1.378(2) . ?
N3 C4 1.368(2) . ?
N3 C5 1.426(2) . ?
N4 C11 1.327(2) . ?
C1 N2 1.416(2) . ?
N2 C3 1.508(2) . ?
N2 C19 1.3882(19) . ?
C3 H3A 0.9700 . ?
C3 H3B 0.9700 . ?
C4 C13 1.371(2) . ?
C5 C6 1.386(3) . ?
C5 C10 1.384(3) . ?
C6 H6 0.9300 . ?
C6 C7 1.390(3) . ?
C7 H7 0.9300 . ?
C7 C8 1.375(3) . ?
C8 H8 0.9300 . ?
C8 C9 1.374(3) . ?
C9 H9 0.9300 . ?
C9 C10 1.388(3) . ?
C10 H10 0.9300 . ?
C11 C12 1.495(2) . ?
C11 C13 1.414(2) . ?
C12 H12A 0.9600 . ?
C12 H12B 0.9600 . ?
C12 H12C 0.9600 . ?
C13 C14 1.495(2) . ?
C14 H14A 0.9700 . ?
C14 H14B 0.9700 . ?
C14 C15 1.543(2) . ?
C15 C16 1.534(2) . ?
C15 C19 1.536(2) . ?
C15 C20 1.541(2) . ?
C17 H17A 0.9700 . ?
C17 H17B 0.9700 . ?
C17 C18 1.491(3) . ?
C18 H18A 0.9600 . ?
C18 H18B 0.9600 . ?
C18 H18C 0.9600 . ?
C20 H20A 0.9700 . ?
C20 H20B 0.9700 . ?

loop_
_geom_hbond_atom_site_label_D
_geom_hbond_atom_site_label_H
_geom_hbond_atom_site_label_A
_geom_hbond_distance_DH
_geom_hbond_distance_HA
_geom_hbond_distance_DA
_geom_hbond_angle_DHA
_geom_hbond_site_symmetry_A
_geom_hbond_publ_flag
N1 H1A S1 0.86 2.86 3.4364(16) 125.5 4_566 yes
N1 H1A O1 0.86 1.96 2.5912(19) 129.2 . yes
N1 H1B O3 0.86 2.09 2.9368(19) 168.1 1_655 yes
C6 H6 N5 0.93 2.44 3.055(2) 123.2 . yes
C20 H20A O3 0.97 2.48 3.374(2) 153.6 4_565 yes

loop_
_geom_torsion_atom_site_label_1
_geom_torsion_atom_site_label_2
_geom_torsion_atom_site_label_3
_geom_torsion_atom_site_label_4
_geom_torsion
_geom_torsion_site_symmetry_1
_geom_torsion_site_symmetry_2
_geom_torsion_site_symmetry_3
_geom_torsion_site_symmetry_4
_geom_torsion_publ_flag
S1 C1 N2 C3 -14.45(19) . . . . ?
S1 C1 N2 C19 161.96(13) . . . . ?
N1 C1 N2 C3 165.78(15) . . . . ?
N1 C1 N2 C19 -17.8(2) . . . . ?
N5 C4 C13 C11 -178.90(15) . . . . ?
N5 C4 C13 C14 1.5(3) . . . . ?
N3 N4 C11 C12 179.48(17) . . . . ?
N3 N4 C11 C13 0.6(2) . . . . ?
N3 C4 C13 C11 -0.41(19) . . . . ?
N3 C4 C13 C14 179.99(15) . . . . ?
N3 C5 C6 C7 178.27(19) . . . . ?
N3 C5 C10 C9 -177.64(17) . . . . ?
N4 N3 C4 N5 179.27(15) . . . . ?
N4 N3 C4 C13 0.79(19) . . . . ?
N4 N3 C5 C6 -158.58(18) . . . . ?
N4 N3 C5 C10 19.1(2) . . . . ?
N4 C11 C13 C4 -0.1(2) . . . . ?
N4 C11 C13 C14 179.42(18) . . . . ?
C1 N2 C3 N5 -164.81(13) . . . . ?
C1 N2 C19 O1 5.1(3) . . . . ?
C1 N2 C19 C15 -175.71(14) . . . . ?
C3 N5 C4 N3 79.7(2) . . . . ?
C3 N5 C4 C13 -102.07(19) . . . . ?
C3 N5 C20 C15 70.90(16) . . . . ?
C3 N2 C19 O1 -178.75(16) . . . . ?
C3 N2 C19 C15 0.5(2) . . . . ?
C4 N5 C3 N2 68.55(17) . . . . ?
C4 N5 C20 C15 -54.79(16) . . . . ?
C4 N3 N4 C11 -0.8(2) . . . . ?
C4 N3 C5 C6 20.0(3) . . . . ?
C4 N3 C5 C10 -162.23(18) . . . . ?
C4 C13 C14 C15 11.7(2) . . . . ?
C5 N3 N4 C11 178.05(15) . . . . ?
C5 N3 C4 N5 0.6(3) . . . . ?
C5 N3 C4 C13 -177.92(17) . . . . ?
C5 C6 C7 C8 -1.0(4) . . . . ?
C6 C5 C10 C9 0.1(3) . . . . ?
C6 C7 C8 C9 0.8(4) . . . . ?
C7 C8 C9 C10 -0.1(3) . . . . ?
C8 C9 C10 C5 -0.4(3) . . . . ?
C10 C5 C6 C7 0.6(3) . . . . ?
C11 C13 C14 C15 -167.77(18) . . . . ?
C12 C11 C13 C4 -178.93(19) . . . . ?
C12 C11 C13 C14 0.6(3) . . . . ?
C13 C14 C15 C16 -168.72(13) . . . . ?
C13 C14 C15 C19 76.20(16) . . . . ?
C13 C14 C15 C20 -45.37(17) . . . . ?
C14 C15 C16 O2 170.79(14) . . . . ?
C14 C15 C16 O3 -9.9(2) . . . . ?
C14 C15 C19 O1 74.32(19) . . . . ?
C14 C15 C19 N2 -104.95(16) . . . . ?
C14 C15 C20 N5 70.29(16) . . . . ?
C16 O2 C17 C18 -82.3(2) . . . . ?
C16 C15 C19 O1 -43.40(19) . . . . ?
C16 C15 C19 N2 137.33(15) . . . . ?
C16 C15 C20 N5 -167.74(13) . . . . ?
C17 O2 C16 O3 2.6(3) . . . . ?
C17 O2 C16 C15 -178.03(16) . . . . ?
C19 N2 C3 N5 18.7(2) . . . . ?
C19 C15 C16 O2 -72.55(17) . . . . ?
C19 C15 C16 O3 106.78(18) . . . . ?
C19 C15 C20 N5 -49.31(17) . . . . ?
C20 N5 C3 N2 -54.44(17) . . . . ?
C20 N5 C4 N3 -157.30(16) . . . . ?
C20 N5 C4 C13 20.9(2) . . . . ?
C20 C15 C16 O2 49.21(18) . . . . ?
C20 C15 C16 O3 -131.46(17) . . . . ?
C20 C15 C19 O1 -165.57(15) . . . . ?
C20 C15 C19 N2 15.2(2) . . . . ?
